data_1575872
loop_
_publ_author_name
'Guan, Chun-Yan'
'Lu, Tao'
'Li, Ya'
'Liu, Chao-Hua'
'Xiao, Xiao'
'Mei, Guang-Jian'

_publ_section_title
;
 Catalytic enantioselective construction of two N-stereogenic centers of
 <i>ethano</i>- and <i>propano</i>-Tr&#xf6;ger's bases.
;
_journal_issue 42
_journal_name_full 'Chemical science'
_journal_page_first 19683
_journal_page_last 19693
_journal_paper_doi 10.1039/d5sc05846e
_journal_volume 16
_journal_year 2025
_chemical_absolute_configuration ad
_chemical_formula_moiety 'C24 H32 N2 O'
_chemical_formula_sum 'C24 H32 N2 O'
_chemical_formula_weight 364.51
_space_group_crystal_system orthorhombic
_space_group_IT_number 19
_space_group_name_Hall 'P 2ac 2ab'
_space_group_name_H-M_alt 'P 21 21 21'
_atom_sites_solution_hydrogens mixed
_atom_sites_solution_primary dual
_audit_creation_date 2024-09-27
_audit_creation_method
;
Olex2 1.5
(compiled 2022.04.07 svn.rca3783a0 for OlexSys, GUI svn.r6498)
;
_audit_update_record
;
2024-10-11 deposited with the CCDC.	2025-09-24 downloaded from the CCDC.
;
_cell_angle_alpha 90
_cell_angle_beta 90
_cell_angle_gamma 90
_cell_formula_units_Z 8
_cell_length_a 10.72230(10)
_cell_length_b 13.6952(2)
_cell_length_c 27.6926(3)
_cell_measurement_reflns_used 10379
_cell_measurement_temperature 99.99(10)
_cell_measurement_theta_max 76.9010
_cell_measurement_theta_min 3.6390
_cell_volume 4066.49(8)
_computing_cell_refinement 'CrysAlisPro 1.171.42.93a (Rigaku OD, 2023)'
_computing_data_collection 'CrysAlisPro 1.171.42.93a (Rigaku OD, 2023)'
_computing_data_reduction 'CrysAlisPro 1.171.42.93a (Rigaku OD, 2023)'
_computing_molecular_graphics 'Olex2 1.5 (Dolomanov et al., 2009)'
_computing_publication_material 'Olex2 1.5 (Dolomanov et al., 2009)'
_computing_structure_refinement 'SHELXL 2019/2 (Sheldrick, 2015)'
_computing_structure_solution 'SHELXT 2018/2 (Sheldrick, 2018)'
_diffrn_ambient_environment N~2~
_diffrn_ambient_temperature 99.99(10)
_diffrn_detector 'Hybrid Pixel Array Detector'
_diffrn_detector_area_resol_mean 10.0000
_diffrn_detector_type HyPix
_diffrn_measured_fraction_theta_full 0.998
_diffrn_measured_fraction_theta_max 0.944
_diffrn_measurement_details
;
List of Runs (angles in degrees, time in seconds):

  # Type    Start    End  Width  t~exp~   \w     \q     \k     \f   Frames
#--------------------------------------------------------------------------
  1  \w     35.00 117.00   0.50    0.27    --   45.89  47.00-158.00  164
  2  \w     41.00  66.00   0.50    1.09    --  106.55 -57.00 -90.00   50
  3  \w     51.00  83.00   0.50    1.09    --  106.55 -74.00-105.00   64
  4  \w     70.00 110.00   0.50    1.09    --  106.55-122.00-175.00   80
  5  \w   -170.00-137.00   0.50    1.09    -- -104.00 -47.00  52.00   66
  6  \w   -172.00-126.00   0.50    1.09    -- -104.00 -19.00   0.00   92
  7  \w   -124.00 -99.00   0.50    1.09    -- -104.00 -19.00   0.00   50
  8  \w   -130.00 -94.00   0.50    1.09    -- -104.00 -47.00  52.00   72
  9  \w    -22.00  22.00   0.50    0.27    --  -45.89  19.00   0.00   88
 10  \w    -56.00 -31.00   0.50    1.09    -- -104.00  57.00 150.00   50
 11  \w    -66.00 -31.00   0.50    1.09    -- -104.00  74.00  22.00   70
 12  \w    -58.00 -31.00   0.50    1.09    -- -104.00  57.00   0.00   54
 13  \w    -64.00 -34.00   0.50    1.09    -- -104.00  57.00  30.00   60
 14  \w    -35.00  13.00   0.50    0.27    --  -45.89  38.00  30.00   96
 15  \w    -60.00 -33.00   0.50    1.09    -- -104.00  57.00-150.00   54
 16  \w    -64.00 -34.00   0.50    1.09    -- -104.00  57.00-180.00   60
;
_diffrn_measurement_device 'four-circle diffractometer'
_diffrn_measurement_device_type 'XtaLAB AFC12 (RINC): Kappa single'
_diffrn_measurement_method '\w scans'
_diffrn_orient_matrix_type 'CrysAlisPro convention (1999,Acta A55,543-557)'
_diffrn_orient_matrix_UB_11 0.0885480000
_diffrn_orient_matrix_UB_12 0.0390825000
_diffrn_orient_matrix_UB_13 -0.0393194000
_diffrn_orient_matrix_UB_21 -0.0776034000
_diffrn_orient_matrix_UB_22 -0.0524385000
_diffrn_orient_matrix_UB_23 -0.0389718000
_diffrn_orient_matrix_UB_31 -0.0823453000
_diffrn_orient_matrix_UB_32 0.0915100000
_diffrn_orient_matrix_UB_33 -0.0055265000
_diffrn_radiation_monochromator mirror
_diffrn_radiation_probe x-ray
_diffrn_radiation_type 'Cu K\a'
_diffrn_radiation_wavelength 1.54178
_diffrn_reflns_av_R_equivalents 0.0369
_diffrn_reflns_av_unetI/netI 0.0441
_diffrn_reflns_Laue_measured_fraction_full 0.998
_diffrn_reflns_Laue_measured_fraction_max 0.944
_diffrn_reflns_limit_h_max 10
_diffrn_reflns_limit_h_min -13
_diffrn_reflns_limit_k_max 16
_diffrn_reflns_limit_k_min -11
_diffrn_reflns_limit_l_max 34
_diffrn_reflns_limit_l_min -33
_diffrn_reflns_number 16268
_diffrn_reflns_point_group_measured_fraction_full 0.943
_diffrn_reflns_point_group_measured_fraction_max 0.872
_diffrn_reflns_theta_full 67.679
_diffrn_reflns_theta_max 77.577
_diffrn_reflns_theta_min 3.600
_diffrn_source 'Rotating-anode X-ray tube'
_diffrn_source_type 'Rigaku (Cu) X-ray Source'
_diffrn_standards_number 0
_exptl_absorpt_coefficient_mu 0.556
_exptl_absorpt_correction_T_max 1.00000
_exptl_absorpt_correction_T_min 0.81157
_exptl_absorpt_correction_type multi-scan
_exptl_absorpt_process_details
;
CrysAlisPro 1.171.42.93a (Rigaku Oxford Diffraction, 2023)
Empirical absorption correction using spherical harmonics,
implemented in SCALE3 ABSPACK scaling algorithm.
;
_exptl_crystal_colour colourless
_exptl_crystal_colour_primary colourless
_exptl_crystal_density_diffrn 1.191
_exptl_crystal_description block
_exptl_crystal_F_000 1584
_exptl_crystal_size_max 0.26
_exptl_crystal_size_mid 0.23
_exptl_crystal_size_min 0.19
_refine_diff_density_max 0.197
_refine_diff_density_min -0.190
_refine_diff_density_rms 0.038
_refine_ls_abs_structure_details
;
 Flack x determined using 2582 quotients [(I+)-(I-)]/[(I+)+(I-)]
 (Parsons, Flack and Wagner, Acta Cryst. B69 (2013) 249-259).
;
_refine_ls_abs_structure_Flack -0.10(13)
_refine_ls_extinction_method none
_refine_ls_goodness_of_fit_ref 1.058
_refine_ls_hydrogen_treatment constr
_refine_ls_matrix_type full
_refine_ls_number_parameters 495
_refine_ls_number_reflns 7554
_refine_ls_number_restraints 0
_refine_ls_restrained_S_all 1.058
_refine_ls_R_factor_all 0.0418
_refine_ls_R_factor_gt 0.0363
_refine_ls_shift/su_max 0.000
_refine_ls_shift/su_mean 0.000
_refine_ls_structure_factor_coef Fsqd
_refine_ls_weighting_details 'w=1/[\s^2^(Fo^2^)+(0.0460P)^2^+0.8492P] where P=(Fo^2^+2Fc^2^)/3'
_refine_ls_weighting_scheme calc
_refine_ls_wR_factor_gt 0.0935
_refine_ls_wR_factor_ref 0.0963
_reflns_Friedel_coverage 0.655
_reflns_Friedel_fraction_full 0.872
_reflns_Friedel_fraction_max 0.782
_reflns_number_gt 7008
_reflns_number_total 7554
_reflns_threshold_expression 'I > 2\s(I)'
_cod_data_source_file d5sc05846e2.cif
_cod_data_source_block a
_cod_depositor_comments 'Adding full bibliography for 1575872--1575873.cif.'
_cod_database_code 1575872
_shelx_shelxl_version_number 2019/2
_chemical_oxdiff_formula CHON
_chemical_oxdiff_usercomment CHON
_shelx_space_group_comment
;
The symmetry employed for this shelxl refinement is uniquely defined
by the following loop, which should always be used as a source of
symmetry information in preference to the above space-group names.
They are only intended as comments.
;
_olex2_refinement_description
;
1. Fixed Uiso
 At 1.2 times of:
  All C(H) groups, All C(H,H) groups
 At 1.5 times of:
  All C(H,H,H) groups, All O(H) groups
2.a Riding coordinates:
 O1(H1), O2(H2)
2.b Ternary CH refined with riding coordinates:
 C3(H3), C12(H12), C22(H22), C27(H27), C36(H36), C46(H46)
2.c Secondary CH2 refined with riding coordinates:
 C1(H1A,H1B), C2(H2A,H2B), C4(H4A,H4B), C5(H5A,H5B), C15(H15A,H15B), C25(H25A,
 H25B), C26(H26A,H26B), C28(H28A,H28B), C29(H29A,H29B), C39(H39A,H39B)
2.d Aromatic/amide H refined with riding coordinates:
 C8(H8), C10(H10), C11(H11), C18(H18), C20(H20), C21(H21), C32(H32), C34(H34),
 C35(H35), C42(H42), C44(H44), C45(H45)
2.e Idealised Me refined as rotating group:
 C13(H13A,H13B,H13C), C14(H14A,H14B,H14C), C23(H23A,H23B,H23C), C24(H24A,H24B,
 H24C), C37(H37A,H37B,H37C), C38(H38A,H38B,H38C), C47(H47A,H47B,H47C), C48(H48A,
 H48B,H48C)
;
_olex2_submission_special_instructions 'No special instructions were received'
_oxdiff_exptl_absorpt_empirical_details
;
Empirical correction (ABSPACK) includes:
- Absorption correction using spherical harmonics
- Frame scaling
;
_oxdiff_exptl_absorpt_empirical_full_max 1.250
_oxdiff_exptl_absorpt_empirical_full_min 0.800

loop_
_space_group_symop_operation_xyz
'x, y, z'
'-x+1/2, -y, z+1/2'
'x+1/2, -y+1/2, -z'
'-x, y+1/2, -z+1/2'

loop_
_atom_site_label
_atom_site_type_symbol
_atom_site_fract_x
_atom_site_fract_y
_atom_site_fract_z
_atom_site_U_iso_or_equiv
_atom_site_adp_type
_atom_site_occupancy
_atom_site_site_symmetry_order
_atom_site_calc_flag
_atom_site_refinement_flags_posn
_atom_site_refinement_flags_adp
_atom_site_refinement_flags_occupancy
_atom_site_disorder_assembly
_atom_site_disorder_group
O1 O 0.75103(15) 0.06260(11) 0.44557(6) 0.0226(3) Uani 1 1 d . . . . .
H1 H 0.780037 0.119338 0.442939 0.034 Uiso 1 1 d R U . . .
N1 N 0.56965(16) 0.10684(12) 0.58248(6) 0.0162(3) Uani 1 1 d . . . . .
N2 N 0.39897(16) 0.26434(12) 0.57398(6) 0.0167(4) Uani 1 1 d . . . . .
C1 C 0.6845(2) 0.05434(15) 0.48986(8) 0.0203(4) Uani 1 1 d . . . . .
H1A H 0.743194 0.063422 0.517079 0.024 Uiso 1 1 calc R U . . .
H1B H 0.648935 -0.012185 0.492395 0.024 Uiso 1 1 calc R U . . .
C2 C 0.5797(2) 0.12885(15) 0.49404(7) 0.0187(4) Uani 1 1 d . . . . .
H2A H 0.528355 0.126665 0.464337 0.022 Uiso 1 1 calc R U . . .
H2B H 0.616226 0.195036 0.496549 0.022 Uiso 1 1 calc R U . . .
C3 C 0.49577(19) 0.11062(14) 0.53781(7) 0.0173(4) Uani 1 1 d . . . . .
H3 H 0.461090 0.043432 0.533375 0.021 Uiso 1 1 calc R U . . .
C4 C 0.38156(19) 0.17874(15) 0.54269(7) 0.0178(4) Uani 1 1 d . . . . .
H4A H 0.358048 0.201863 0.510063 0.021 Uiso 1 1 calc R U . . .
H4B H 0.310786 0.140034 0.555367 0.021 Uiso 1 1 calc R U . . .
C5 C 0.51099(19) 0.32080(15) 0.56150(7) 0.0176(4) Uani 1 1 d . . . . .
H5A H 0.499510 0.388286 0.573522 0.021 Uiso 1 1 calc R U . . .
H5B H 0.516670 0.324342 0.525860 0.021 Uiso 1 1 calc R U . . .
C6 C 0.63417(19) 0.28302(15) 0.58055(7) 0.0167(4) Uani 1 1 d . . . . .
C7 C 0.65748(19) 0.18416(14) 0.59070(7) 0.0157(4) Uani 1 1 d . . . . .
C8 C 0.77415(19) 0.15738(15) 0.60875(8) 0.0177(4) Uani 1 1 d . . . . .
H8 H 0.789487 0.090541 0.615755 0.021 Uiso 1 1 calc R U . . .
C9 C 0.86878(19) 0.22492(16) 0.61687(8) 0.0196(4) Uani 1 1 d . . . . .
C10 C 0.8442(2) 0.32267(16) 0.60681(8) 0.0203(4) Uani 1 1 d . . . . .
H10 H 0.907124 0.370376 0.612040 0.024 Uiso 1 1 calc R U . . .
C11 C 0.7288(2) 0.35082(15) 0.58925(8) 0.0190(4) Uani 1 1 d . . . . .
H11 H 0.713632 0.417960 0.582956 0.023 Uiso 1 1 calc R U . . .
C12 C 0.9959(2) 0.19285(16) 0.63519(8) 0.0223(5) Uani 1 1 d . . . . .
H12 H 1.049993 0.252164 0.637268 0.027 Uiso 1 1 calc R U . . .
C13 C 0.9861(2) 0.14926(19) 0.68575(9) 0.0284(5) Uani 1 1 d . . . . .
H13A H 0.943051 0.086229 0.684071 0.043 Uiso 1 1 calc R U . . .
H13B H 0.939022 0.193768 0.706626 0.043 Uiso 1 1 calc R U . . .
H13C H 1.069941 0.139793 0.699040 0.043 Uiso 1 1 calc R U . . .
C14 C 1.0582(2) 0.1211(2) 0.60068(10) 0.0312(5) Uani 1 1 d . . . . .
H14A H 1.139745 0.102130 0.613605 0.047 Uiso 1 1 calc R U . . .
H14B H 1.069249 0.152174 0.569085 0.047 Uiso 1 1 calc R U . . .
H14C H 1.005654 0.063017 0.597177 0.047 Uiso 1 1 calc R U . . .
C15 C 0.4943(2) 0.08112(15) 0.62483(8) 0.0180(4) Uani 1 1 d . . . . .
H15A H 0.549586 0.049889 0.648939 0.022 Uiso 1 1 calc R U . . .
H15B H 0.431866 0.031822 0.614854 0.022 Uiso 1 1 calc R U . . .
C16 C 0.42601(18) 0.16473(15) 0.64935(8) 0.0175(4) Uani 1 1 d . . . . .
C17 C 0.38519(18) 0.24891(15) 0.62539(7) 0.0169(4) Uani 1 1 d . . . . .
C18 C 0.32889(19) 0.32383(15) 0.65212(8) 0.0180(4) Uani 1 1 d . . . . .
H18 H 0.302284 0.381147 0.635777 0.022 Uiso 1 1 calc R U . . .
C19 C 0.31056(19) 0.31716(15) 0.70188(8) 0.0190(4) Uani 1 1 d . . . . .
C20 C 0.3491(2) 0.23219(16) 0.72519(8) 0.0220(4) Uani 1 1 d . . . . .
H20 H 0.336320 0.224840 0.758940 0.026 Uiso 1 1 calc R U . . .
C21 C 0.4063(2) 0.15832(16) 0.69898(8) 0.0205(4) Uani 1 1 d . . . . .
H21 H 0.433084 0.101246 0.715501 0.025 Uiso 1 1 calc R U . . .
C22 C 0.2475(2) 0.39966(16) 0.72931(8) 0.0224(5) Uani 1 1 d . . . . .
H22 H 0.247171 0.458511 0.707933 0.027 Uiso 1 1 calc R U . . .
C23 C 0.3166(2) 0.42657(18) 0.77571(8) 0.0274(5) Uani 1 1 d . . . . .
H23A H 0.278567 0.484944 0.789931 0.041 Uiso 1 1 calc R U . . .
H23B H 0.404342 0.439738 0.768294 0.041 Uiso 1 1 calc R U . . .
H23C H 0.311074 0.372271 0.798662 0.041 Uiso 1 1 calc R U . . .
C24 C 0.1121(2) 0.37412(19) 0.74092(10) 0.0317(6) Uani 1 1 d . . . . .
H24A H 0.109674 0.315462 0.761165 0.048 Uiso 1 1 calc R U . . .
H24B H 0.066594 0.361913 0.710830 0.048 Uiso 1 1 calc R U . . .
H24C H 0.073183 0.428612 0.758212 0.048 Uiso 1 1 calc R U . . .
O2 O 0.75863(14) 0.56977(11) 0.43856(5) 0.0222(3) Uani 1 1 d . . . . .
H2 H 0.797174 0.623107 0.437216 0.033 Uiso 1 1 d R U . . .
N3 N 0.58476(16) 0.60337(12) 0.57796(6) 0.0162(3) Uani 1 1 d . . . . .
N4 N 0.41746(16) 0.76347(12) 0.57595(6) 0.0169(4) Uani 1 1 d . . . . .
C25 C 0.6974(2) 0.56175(15) 0.48384(8) 0.0200(4) Uani 1 1 d . . . . .
H25A H 0.759798 0.568444 0.509988 0.024 Uiso 1 1 calc R U . . .
H25B H 0.659563 0.496042 0.486540 0.024 Uiso 1 1 calc R U . . .
C26 C 0.5963(2) 0.63854(15) 0.49068(7) 0.0182(4) Uani 1 1 d . . . . .
H26A H 0.545106 0.642442 0.460978 0.022 Uiso 1 1 calc R U . . .
H26B H 0.635830 0.703042 0.495753 0.022 Uiso 1 1 calc R U . . .
C27 C 0.51167(19) 0.61541(14) 0.53362(7) 0.0169(4) Uani 1 1 d . . . . .
H27 H 0.474977 0.549770 0.526675 0.020 Uiso 1 1 calc R U . . .
C28 C 0.39929(19) 0.68487(15) 0.54056(8) 0.0181(4) Uani 1 1 d . . . . .
H28A H 0.378970 0.714747 0.508975 0.022 Uiso 1 1 calc R U . . .
H28B H 0.326342 0.645517 0.550635 0.022 Uiso 1 1 calc R U . . .
C29 C 0.53016(19) 0.82159(15) 0.56703(8) 0.0182(4) Uani 1 1 d . . . . .
H29A H 0.519036 0.886034 0.582638 0.022 Uiso 1 1 calc R U . . .
H29B H 0.536793 0.833035 0.531825 0.022 Uiso 1 1 calc R U . . .
C30 C 0.65269(19) 0.77878(15) 0.58437(7) 0.0164(4) Uani 1 1 d . . . . .
C31 C 0.67359(19) 0.67809(15) 0.59021(7) 0.0161(4) Uani 1 1 d . . . . .
C32 C 0.78698(19) 0.64659(15) 0.60920(8) 0.0183(4) Uani 1 1 d . . . . .
H32 H 0.800184 0.578477 0.613202 0.022 Uiso 1 1 calc R U . . .
C33 C 0.8816(2) 0.71048(16) 0.62254(8) 0.0199(4) Uani 1 1 d . . . . .
C34 C 0.8610(2) 0.81025(16) 0.61520(8) 0.0208(4) Uani 1 1 d . . . . .
H34 H 0.924659 0.855885 0.622975 0.025 Uiso 1 1 calc R U . . .
C35 C 0.7484(2) 0.84307(15) 0.59665(8) 0.0195(4) Uani 1 1 d . . . . .
H35 H 0.736105 0.911183 0.592205 0.023 Uiso 1 1 calc R U . . .
C36 C 1.0048(2) 0.67394(17) 0.64251(9) 0.0256(5) Uani 1 1 d . . . . .
H36 H 1.053589 0.731882 0.653736 0.031 Uiso 1 1 calc R U . . .
C37 C 0.9860(2) 0.6062(2) 0.68580(9) 0.0347(6) Uani 1 1 d . . . . .
H37A H 0.947252 0.545153 0.674960 0.052 Uiso 1 1 calc R U . . .
H37B H 0.931719 0.638022 0.709516 0.052 Uiso 1 1 calc R U . . .
H37C H 1.066904 0.591857 0.700647 0.052 Uiso 1 1 calc R U . . .
C38 C 1.0808(2) 0.6224(2) 0.60386(10) 0.0373(6) Uani 1 1 d . . . . .
H38A H 1.161227 0.602228 0.617398 0.056 Uiso 1 1 calc R U . . .
H38B H 1.094915 0.667002 0.576726 0.056 Uiso 1 1 calc R U . . .
H38C H 1.035328 0.564729 0.592510 0.056 Uiso 1 1 calc R U . . .
C39 C 0.5083(2) 0.57038(15) 0.61866(8) 0.0182(4) Uani 1 1 d . . . . .
H39A H 0.563179 0.535706 0.641738 0.022 Uiso 1 1 calc R U . . .
H39B H 0.446979 0.522390 0.606378 0.022 Uiso 1 1 calc R U . . .
C40 C 0.43808(18) 0.64870(15) 0.64604(8) 0.0168(4) Uani 1 1 d . . . . .
C41 C 0.39957(18) 0.73739(15) 0.62619(7) 0.0165(4) Uani 1 1 d . . . . .
C42 C 0.33777(19) 0.80522(15) 0.65548(8) 0.0186(4) Uani 1 1 d . . . . .
H42 H 0.314330 0.866338 0.642032 0.022 Uiso 1 1 calc R U . . .
C43 C 0.30946(19) 0.78622(16) 0.70367(8) 0.0195(4) Uani 1 1 d . . . . .
C44 C 0.3446(2) 0.69560(16) 0.72241(8) 0.0227(5) Uani 1 1 d . . . . .
H44 H 0.324165 0.679459 0.754829 0.027 Uiso 1 1 calc R U . . .
C45 C 0.4088(2) 0.62921(16) 0.69419(8) 0.0200(4) Uani 1 1 d . . . . .
H45 H 0.433565 0.568702 0.707936 0.024 Uiso 1 1 calc R U . . .
C46 C 0.2411(2) 0.85809(16) 0.73598(8) 0.0230(5) Uani 1 1 d . . . . .
H46 H 0.169164 0.822394 0.750696 0.028 Uiso 1 1 calc R U . . .
C47 C 0.1881(2) 0.94525(17) 0.70920(9) 0.0273(5) Uani 1 1 d . . . . .
H47A H 0.142789 0.987149 0.731891 0.041 Uiso 1 1 calc R U . . .
H47B H 0.131052 0.922552 0.683949 0.041 Uiso 1 1 calc R U . . .
H47C H 0.256330 0.982412 0.694455 0.041 Uiso 1 1 calc R U . . .
C48 C 0.3249(3) 0.8926(2) 0.77764(9) 0.0335(6) Uani 1 1 d . . . . .
H48A H 0.395578 0.929465 0.764569 0.050 Uiso 1 1 calc R U . . .
H48B H 0.355852 0.835818 0.795523 0.050 Uiso 1 1 calc R U . . .
H48C H 0.276651 0.934552 0.799396 0.050 Uiso 1 1 calc R U . . .

loop_
_atom_site_aniso_label
_atom_site_aniso_U_11
_atom_site_aniso_U_22
_atom_site_aniso_U_33
_atom_site_aniso_U_23
_atom_site_aniso_U_13
_atom_site_aniso_U_12
O1 0.0248(8) 0.0195(7) 0.0236(8) -0.0040(6) 0.0073(7) -0.0036(7)
N1 0.0164(8) 0.0155(8) 0.0168(8) 0.0002(7) 0.0001(7) -0.0005(7)
N2 0.0151(8) 0.0186(8) 0.0164(8) -0.0002(7) 0.0005(7) 0.0014(7)
C1 0.0213(10) 0.0200(10) 0.0197(10) -0.0018(8) 0.0045(9) 0.0007(9)
C2 0.0193(10) 0.0201(10) 0.0167(10) -0.0020(8) -0.0023(8) 0.0009(9)
C3 0.0157(9) 0.0171(9) 0.0190(10) -0.0024(8) -0.0022(8) -0.0016(8)
C4 0.0168(9) 0.0204(10) 0.0161(9) -0.0035(8) -0.0007(8) 0.0006(8)
C5 0.0185(10) 0.0158(9) 0.0185(10) 0.0016(7) 0.0010(8) 0.0023(9)
C6 0.0168(10) 0.0175(9) 0.0158(9) -0.0005(8) 0.0019(8) 0.0012(8)
C7 0.0159(9) 0.0164(9) 0.0150(9) -0.0009(7) 0.0012(8) -0.0012(8)
C8 0.0167(9) 0.0168(9) 0.0196(10) -0.0007(8) 0.0000(8) 0.0008(8)
C9 0.0157(10) 0.0261(11) 0.0169(9) -0.0027(8) 0.0011(8) -0.0016(9)
C10 0.0202(10) 0.0205(10) 0.0201(10) -0.0035(8) 0.0035(9) -0.0056(9)
C11 0.0221(10) 0.0165(9) 0.0184(9) -0.0004(8) 0.0021(9) -0.0006(9)
C12 0.0170(10) 0.0235(11) 0.0264(11) -0.0005(9) -0.0042(9) -0.0022(9)
C13 0.0263(11) 0.0337(13) 0.0252(11) 0.0013(10) -0.0059(10) 0.0050(11)
C14 0.0202(11) 0.0429(14) 0.0305(12) -0.0018(11) 0.0002(10) 0.0056(11)
C15 0.0185(10) 0.0156(9) 0.0198(10) 0.0022(8) 0.0005(9) -0.0006(9)
C16 0.0139(9) 0.0183(10) 0.0203(10) -0.0003(8) -0.0006(8) -0.0020(8)
C17 0.0134(9) 0.0224(10) 0.0148(9) -0.0008(8) -0.0002(8) -0.0016(8)
C18 0.0156(9) 0.0194(10) 0.0191(10) -0.0002(8) -0.0006(8) 0.0016(8)
C19 0.0170(9) 0.0206(10) 0.0195(10) -0.0022(8) 0.0012(8) -0.0027(8)
C20 0.0244(10) 0.0242(11) 0.0176(10) 0.0002(8) 0.0023(9) -0.0010(9)
C21 0.0204(10) 0.0208(10) 0.0204(10) 0.0034(8) -0.0015(9) -0.0002(9)
C22 0.0243(11) 0.0226(10) 0.0202(10) -0.0029(8) 0.0029(9) 0.0002(9)
C23 0.0330(13) 0.0292(12) 0.0200(10) -0.0043(9) 0.0013(10) -0.0023(11)
C24 0.0243(12) 0.0329(13) 0.0380(13) -0.0095(11) 0.0060(11) 0.0006(10)
O2 0.0242(8) 0.0207(7) 0.0217(7) -0.0034(6) 0.0071(7) -0.0042(7)
N3 0.0149(8) 0.0165(8) 0.0171(8) 0.0009(6) 0.0006(7) -0.0009(7)
N4 0.0165(8) 0.0178(8) 0.0164(8) 0.0003(7) 0.0009(7) 0.0015(7)
C25 0.0203(10) 0.0188(10) 0.0207(10) -0.0008(8) 0.0032(9) 0.0005(9)
C26 0.0185(10) 0.0190(10) 0.0172(10) -0.0017(8) -0.0011(8) 0.0018(9)
C27 0.0160(9) 0.0165(9) 0.0182(9) -0.0012(8) -0.0015(8) -0.0007(8)
C28 0.0167(9) 0.0207(10) 0.0170(10) -0.0016(8) -0.0005(8) 0.0017(8)
C29 0.0191(10) 0.0156(9) 0.0199(10) 0.0007(8) 0.0011(8) 0.0015(8)
C30 0.0167(9) 0.0191(10) 0.0135(9) -0.0012(8) 0.0014(8) 0.0004(8)
C31 0.0160(9) 0.0177(9) 0.0146(9) -0.0011(7) 0.0008(8) -0.0006(8)
C32 0.0183(10) 0.0175(10) 0.0191(10) -0.0006(8) 0.0001(8) 0.0011(8)
C33 0.0161(10) 0.0242(11) 0.0194(10) -0.0026(8) 0.0002(8) -0.0009(9)
C34 0.0193(10) 0.0228(11) 0.0203(10) -0.0042(8) 0.0008(9) -0.0054(9)
C35 0.0220(10) 0.0169(9) 0.0197(10) -0.0019(8) 0.0033(9) -0.0012(9)
C36 0.0171(10) 0.0261(11) 0.0338(12) -0.0012(10) -0.0075(10) 0.0009(9)
C37 0.0295(13) 0.0480(15) 0.0267(12) 0.0034(11) -0.0073(11) 0.0082(12)
C38 0.0213(11) 0.0523(16) 0.0383(14) 0.0088(13) 0.0059(11) 0.0097(12)
C39 0.0188(10) 0.0147(9) 0.0212(10) 0.0019(8) 0.0010(9) -0.0004(9)
C40 0.0133(9) 0.0188(10) 0.0184(10) -0.0011(8) -0.0007(8) -0.0021(8)
C41 0.0131(9) 0.0198(10) 0.0167(10) -0.0006(8) -0.0008(8) -0.0010(8)
C42 0.0161(9) 0.0193(10) 0.0203(10) -0.0012(8) -0.0002(8) 0.0011(8)
C43 0.0146(9) 0.0243(11) 0.0197(10) -0.0032(8) 0.0001(9) -0.0006(8)
C44 0.0234(11) 0.0265(11) 0.0183(10) 0.0015(9) 0.0011(9) 0.0000(9)
C45 0.0196(10) 0.0201(10) 0.0201(10) 0.0034(8) -0.0012(9) 0.0021(9)
C46 0.0210(10) 0.0256(11) 0.0224(11) -0.0036(9) 0.0057(9) -0.0006(9)
C47 0.0268(12) 0.0252(11) 0.0298(12) -0.0022(10) 0.0041(10) 0.0017(10)
C48 0.0383(14) 0.0388(14) 0.0236(11) -0.0089(11) -0.0008(11) 0.0069(12)

loop_
_atom_type_symbol
_atom_type_description
_atom_type_scat_dispersion_real
_atom_type_scat_dispersion_imag
_atom_type_scat_source
C C 0.0181 0.0091 'International Tables Vol C Tables 4.2.6.8 and 6.1.1.4'
H H 0.0000 0.0000 'International Tables Vol C Tables 4.2.6.8 and 6.1.1.4'
N N 0.0311 0.0180 'International Tables Vol C Tables 4.2.6.8 and 6.1.1.4'
O O 0.0492 0.0322 'International Tables Vol C Tables 4.2.6.8 and 6.1.1.4'

loop_
_geom_angle_atom_site_label_1
_geom_angle_atom_site_label_2
_geom_angle_atom_site_label_3
_geom_angle
_geom_angle_site_symmetry_1
_geom_angle_site_symmetry_3
_geom_angle_publ_flag
C1 O1 H1 109.5 . . ?
C7 N1 C3 117.46(16) . . ?
C7 N1 C15 114.31(16) . . ?
C15 N1 C3 112.60(16) . . ?
C4 N2 C5 112.63(16) . . ?
C17 N2 C4 116.79(17) . . ?
C17 N2 C5 113.06(16) . . ?
O1 C1 H1A 109.1 . . ?
O1 C1 H1B 109.1 . . ?
O1 C1 C2 112.48(17) . . ?
H1A C1 H1B 107.8 . . ?
C2 C1 H1A 109.1 . . ?
C2 C1 H1B 109.1 . . ?
C1 C2 H2A 109.1 . . ?
C1 C2 H2B 109.1 . . ?
C1 C2 C3 112.63(17) . . ?
H2A C2 H2B 107.8 . . ?
C3 C2 H2A 109.1 . . ?
C3 C2 H2B 109.1 . . ?
N1 C3 C2 110.83(17) . . ?
N1 C3 H3 105.8 . . ?
N1 C3 C4 112.02(16) . . ?
C2 C3 H3 105.8 . . ?
C2 C3 C4 115.88(17) . . ?
C4 C3 H3 105.8 . . ?
N2 C4 C3 115.62(16) . . ?
N2 C4 H4A 108.4 . . ?
N2 C4 H4B 108.4 . . ?
C3 C4 H4A 108.4 . . ?
C3 C4 H4B 108.4 . . ?
H4A C4 H4B 107.4 . . ?
N2 C5 H5A 108.1 . . ?
N2 C5 H5B 108.1 . . ?
N2 C5 C6 116.83(16) . . ?
H5A C5 H5B 107.3 . . ?
C6 C5 H5A 108.1 . . ?
C6 C5 H5B 108.1 . . ?
C7 C6 C5 123.67(18) . . ?
C11 C6 C5 117.84(18) . . ?
C11 C6 C7 118.48(19) . . ?
C6 C7 N1 124.23(18) . . ?
C8 C7 N1 116.79(18) . . ?
C8 C7 C6 118.96(19) . . ?
C7 C8 H8 118.8 . . ?
C9 C8 C7 122.45(19) . . ?
C9 C8 H8 118.8 . . ?
C8 C9 C10 118.0(2) . . ?
C8 C9 C12 121.1(2) . . ?
C10 C9 C12 121.0(2) . . ?
C9 C10 H10 119.8 . . ?
C11 C10 C9 120.5(2) . . ?
C11 C10 H10 119.8 . . ?
C6 C11 H11 119.2 . . ?
C10 C11 C6 121.68(19) . . ?
C10 C11 H11 119.2 . . ?
C9 C12 H12 107.8 . . ?
C9 C12 C13 110.98(19) . . ?
C9 C12 C14 111.72(19) . . ?
C13 C12 H12 107.8 . . ?
C14 C12 H12 107.8 . . ?
C14 C12 C13 110.7(2) . . ?
C12 C13 H13A 109.5 . . ?
C12 C13 H13B 109.5 . . ?
C12 C13 H13C 109.5 . . ?
H13A C13 H13B 109.5 . . ?
H13A C13 H13C 109.5 . . ?
H13B C13 H13C 109.5 . . ?
C12 C14 H14A 109.5 . . ?
C12 C14 H14B 109.5 . . ?
C12 C14 H14C 109.5 . . ?
H14A C14 H14B 109.5 . . ?
H14A C14 H14C 109.5 . . ?
H14B C14 H14C 109.5 . . ?
N1 C15 H15A 108.2 . . ?
N1 C15 H15B 108.2 . . ?
N1 C15 C16 116.21(16) . . ?
H15A C15 H15B 107.4 . . ?
C16 C15 H15A 108.2 . . ?
C16 C15 H15B 108.2 . . ?
C17 C16 C15 124.02(19) . . ?
C21 C16 C15 117.79(19) . . ?
C21 C16 C17 118.16(19) . . ?
C16 C17 N2 123.68(18) . . ?
C16 C17 C18 119.15(19) . . ?
C18 C17 N2 117.17(18) . . ?
C17 C18 H18 118.8 . . ?
C19 C18 C17 122.30(19) . . ?
C19 C18 H18 118.8 . . ?
C18 C19 C22 120.50(19) . . ?
C20 C19 C18 118.06(19) . . ?
C20 C19 C22 121.42(19) . . ?
C19 C20 H20 120.1 . . ?
C21 C20 C19 119.8(2) . . ?
C21 C20 H20 120.1 . . ?
C16 C21 H21 118.8 . . ?
C20 C21 C16 122.5(2) . . ?
C20 C21 H21 118.8 . . ?
C19 C22 H22 107.8 . . ?
C19 C22 C23 112.59(19) . . ?
C19 C22 C24 110.95(19) . . ?
C23 C22 H22 107.8 . . ?
C24 C22 H22 107.8 . . ?
C24 C22 C23 109.79(19) . . ?
C22 C23 H23A 109.5 . . ?
C22 C23 H23B 109.5 . . ?
C22 C23 H23C 109.5 . . ?
H23A C23 H23B 109.5 . . ?
H23A C23 H23C 109.5 . . ?
H23B C23 H23C 109.5 . . ?
C22 C24 H24A 109.5 . . ?
C22 C24 H24B 109.5 . . ?
C22 C24 H24C 109.5 . . ?
H24A C24 H24B 109.5 . . ?
H24A C24 H24C 109.5 . . ?
H24B C24 H24C 109.5 . . ?
C25 O2 H2 109.5 . . ?
C31 N3 C27 118.12(16) . . ?
C31 N3 C39 114.10(16) . . ?
C39 N3 C27 112.34(16) . . ?
C29 N4 C28 113.22(16) . . ?
C41 N4 C28 116.25(16) . . ?
C41 N4 C29 113.84(16) . . ?
O2 C25 H25A 109.1 . . ?
O2 C25 H25B 109.1 . . ?
O2 C25 C26 112.69(17) . . ?
H25A C25 H25B 107.8 . . ?
C26 C25 H25A 109.1 . . ?
C26 C25 H25B 109.1 . . ?
C25 C26 H26A 109.2 . . ?
C25 C26 H26B 109.2 . . ?
C25 C26 C27 112.10(17) . . ?
H26A C26 H26B 107.9 . . ?
C27 C26 H26A 109.2 . . ?
C27 C26 H26B 109.2 . . ?
N3 C27 C26 110.96(17) . . ?
N3 C27 H27 105.7 . . ?
N3 C27 C28 112.42(17) . . ?
C26 C27 H27 105.7 . . ?
C26 C27 C28 115.56(17) . . ?
C28 C27 H27 105.7 . . ?
N4 C28 C27 115.48(17) . . ?
N4 C28 H28A 108.4 . . ?
N4 C28 H28B 108.4 . . ?
C27 C28 H28A 108.4 . . ?
C27 C28 H28B 108.4 . . ?
H28A C28 H28B 107.5 . . ?
N4 C29 H29A 108.1 . . ?
N4 C29 H29B 108.1 . . ?
N4 C29 C30 116.76(17) . . ?
H29A C29 H29B 107.3 . . ?
C30 C29 H29A 108.1 . . ?
C30 C29 H29B 108.1 . . ?
C31 C30 C29 123.60(18) . . ?
C35 C30 C29 118.07(18) . . ?
C35 C30 C31 118.29(19) . . ?
C30 C31 N3 124.39(18) . . ?
C32 C31 N3 116.52(18) . . ?
C32 C31 C30 119.09(19) . . ?
C31 C32 H32 118.6 . . ?
C33 C32 C31 122.86(19) . . ?
C33 C32 H32 118.6 . . ?
C32 C33 C34 117.4(2) . . ?
C32 C33 C36 121.7(2) . . ?
C34 C33 C36 120.8(2) . . ?
C33 C34 H34 119.7 . . ?
C35 C34 C33 120.5(2) . . ?
C35 C34 H34 119.7 . . ?
C30 C35 H35 119.1 . . ?
C34 C35 C30 121.76(19) . . ?
C34 C35 H35 119.1 . . ?
C33 C36 H36 107.9 . . ?
C33 C36 C37 111.8(2) . . ?
C33 C36 C38 111.3(2) . . ?
C37 C36 H36 107.9 . . ?
C38 C36 H36 107.9 . . ?
C38 C36 C37 109.9(2) . . ?
C36 C37 H37A 109.5 . . ?
C36 C37 H37B 109.5 . . ?
C36 C37 H37C 109.5 . . ?
H37A C37 H37B 109.5 . . ?
H37A C37 H37C 109.5 . . ?
H37B C37 H37C 109.5 . . ?
C36 C38 H38A 109.5 . . ?
C36 C38 H38B 109.5 . . ?
C36 C38 H38C 109.5 . . ?
H38A C38 H38B 109.5 . . ?
H38A C38 H38C 109.5 . . ?
H38B C38 H38C 109.5 . . ?
N3 C39 H39A 108.2 . . ?
N3 C39 H39B 108.2 . . ?
N3 C39 C40 116.43(16) . . ?
H39A C39 H39B 107.3 . . ?
C40 C39 H39A 108.2 . . ?
C40 C39 H39B 108.2 . . ?
C41 C40 C39 124.49(19) . . ?
C41 C40 C45 118.43(19) . . ?
C45 C40 C39 117.07(18) . . ?
C40 C41 N4 123.62(19) . . ?
C40 C41 C42 119.28(19) . . ?
C42 C41 N4 117.09(18) . . ?
C41 C42 H42 118.9 . . ?
C43 C42 C41 122.3(2) . . ?
C43 C42 H42 118.9 . . ?
C42 C43 C44 117.6(2) . . ?
C42 C43 C46 123.26(19) . . ?
C44 C43 C46 119.1(2) . . ?
C43 C44 H44 119.7 . . ?
C45 C44 C43 120.6(2) . . ?
C45 C44 H44 119.7 . . ?
C40 C45 H45 119.1 . . ?
C44 C45 C40 121.8(2) . . ?
C44 C45 H45 119.1 . . ?
C43 C46 H46 107.2 . . ?
C43 C46 C48 111.07(19) . . ?
C47 C46 C43 113.77(19) . . ?
C47 C46 H46 107.2 . . ?
C47 C46 C48 110.1(2) . . ?
C48 C46 H46 107.2 . . ?
C46 C47 H47A 109.5 . . ?
C46 C47 H47B 109.5 . . ?
C46 C47 H47C 109.5 . . ?
H47A C47 H47B 109.5 . . ?
H47A C47 H47C 109.5 . . ?
H47B C47 H47C 109.5 . . ?
C46 C48 H48A 109.5 . . ?
C46 C48 H48B 109.5 . . ?
C46 C48 H48C 109.5 . . ?
H48A C48 H48B 109.5 . . ?
H48A C48 H48C 109.5 . . ?
H48B C48 H48C 109.5 . . ?

loop_
_geom_bond_atom_site_label_1
_geom_bond_atom_site_label_2
_geom_bond_distance
_geom_bond_site_symmetry_2
_geom_bond_publ_flag
O1 H1 0.8402 . ?
O1 C1 1.423(3) . ?
N1 C3 1.470(3) . ?
N1 C7 1.435(3) . ?
N1 C15 1.467(3) . ?
N2 C4 1.470(3) . ?
N2 C5 1.470(3) . ?
N2 C17 1.447(3) . ?
C1 H1A 0.9900 . ?
C1 H1B 0.9900 . ?
C1 C2 1.522(3) . ?
C2 H2A 0.9900 . ?
C2 H2B 0.9900 . ?
C2 C3 1.530(3) . ?
C3 H3 1.0000 . ?
C3 C4 1.545(3) . ?
C4 H4A 0.9900 . ?
C4 H4B 0.9900 . ?
C5 H5A 0.9900 . ?
C5 H5B 0.9900 . ?
C5 C6 1.513(3) . ?
C6 C7 1.405(3) . ?
C6 C11 1.397(3) . ?
C7 C8 1.396(3) . ?
C8 H8 0.9500 . ?
C8 C9 1.391(3) . ?
C9 C10 1.392(3) . ?
C9 C12 1.519(3) . ?
C10 H10 0.9500 . ?
C10 C11 1.384(3) . ?
C11 H11 0.9500 . ?
C12 H12 1.0000 . ?
C12 C13 1.526(3) . ?
C12 C14 1.525(3) . ?
C13 H13A 0.9800 . ?
C13 H13B 0.9800 . ?
C13 H13C 0.9800 . ?
C14 H14A 0.9800 . ?
C14 H14B 0.9800 . ?
C14 H14C 0.9800 . ?
C15 H15A 0.9900 . ?
C15 H15B 0.9900 . ?
C15 C16 1.519(3) . ?
C16 C17 1.400(3) . ?
C16 C21 1.393(3) . ?
C17 C18 1.402(3) . ?
C18 H18 0.9500 . ?
C18 C19 1.395(3) . ?
C19 C20 1.394(3) . ?
C19 C22 1.520(3) . ?
C20 H20 0.9500 . ?
C20 C21 1.388(3) . ?
C21 H21 0.9500 . ?
C22 H22 1.0000 . ?
C22 C23 1.528(3) . ?
C22 C24 1.528(3) . ?
C23 H23A 0.9800 . ?
C23 H23B 0.9800 . ?
C23 H23C 0.9800 . ?
C24 H24A 0.9800 . ?
C24 H24B 0.9800 . ?
C24 H24C 0.9800 . ?
O2 H2 0.8401 . ?
O2 C25 1.420(3) . ?
N3 C27 1.466(3) . ?
N3 C31 1.439(3) . ?
N3 C39 1.465(3) . ?
N4 C28 1.469(3) . ?
N4 C29 1.468(3) . ?
N4 C41 1.449(3) . ?
C25 H25A 0.9900 . ?
C25 H25B 0.9900 . ?
C25 C26 1.523(3) . ?
C26 H26A 0.9900 . ?
C26 H26B 0.9900 . ?
C26 C27 1.529(3) . ?
C27 H27 1.0000 . ?
C27 C28 1.547(3) . ?
C28 H28A 0.9900 . ?
C28 H28B 0.9900 . ?
C29 H29A 0.9900 . ?
C29 H29B 0.9900 . ?
C29 C30 1.517(3) . ?
C30 C31 1.406(3) . ?
C30 C35 1.394(3) . ?
C31 C32 1.393(3) . ?
C32 H32 0.9500 . ?
C32 C33 1.390(3) . ?
C33 C34 1.399(3) . ?
C33 C36 1.517(3) . ?
C34 H34 0.9500 . ?
C34 C35 1.387(3) . ?
C35 H35 0.9500 . ?
C36 H36 1.0000 . ?
C36 C37 1.530(4) . ?
C36 C38 1.519(4) . ?
C37 H37A 0.9800 . ?
C37 H37B 0.9800 . ?
C37 H37C 0.9800 . ?
C38 H38A 0.9800 . ?
C38 H38B 0.9800 . ?
C38 H38C 0.9800 . ?
C39 H39A 0.9900 . ?
C39 H39B 0.9900 . ?
C39 C40 1.514(3) . ?
C40 C41 1.396(3) . ?
C40 C45 1.396(3) . ?
C41 C42 1.400(3) . ?
C42 H42 0.9500 . ?
C42 C43 1.393(3) . ?
C43 C44 1.397(3) . ?
C43 C46 1.519(3) . ?
C44 H44 0.9500 . ?
C44 C45 1.383(3) . ?
C45 H45 0.9500 . ?
C46 H46 1.0000 . ?
C46 C47 1.516(3) . ?
C46 C48 1.537(3) . ?
C47 H47A 0.9800 . ?
C47 H47B 0.9800 . ?
C47 H47C 0.9800 . ?
C48 H48A 0.9800 . ?
C48 H48B 0.9800 . ?
C48 H48C 0.9800 . ?

loop_
_geom_torsion_atom_site_label_1
_geom_torsion_atom_site_label_2
_geom_torsion_atom_site_label_3
_geom_torsion_atom_site_label_4
_geom_torsion
_geom_torsion_site_symmetry_1
_geom_torsion_site_symmetry_2
_geom_torsion_site_symmetry_3
_geom_torsion_site_symmetry_4
_geom_torsion_publ_flag
O1 C1 C2 C3 171.37(17) . . . . ?
N1 C3 C4 N2 33.3(2) . . . . ?
N1 C7 C8 C9 177.97(19) . . . . ?
N1 C15 C16 C17 28.8(3) . . . . ?
N1 C15 C16 C21 -149.12(19) . . . . ?
N2 C5 C6 C7 27.5(3) . . . . ?
N2 C5 C6 C11 -151.34(19) . . . . ?
N2 C17 C18 C19 179.95(18) . . . . ?
C1 C2 C3 N1 55.0(2) . . . . ?
C1 C2 C3 C4 -175.88(17) . . . . ?
C2 C3 C4 N2 -95.2(2) . . . . ?
C3 N1 C7 C6 40.5(3) . . . . ?
C3 N1 C7 C8 -137.68(19) . . . . ?
C3 N1 C15 C16 -84.5(2) . . . . ?
C4 N2 C5 C6 -80.9(2) . . . . ?
C4 N2 C17 C16 37.7(3) . . . . ?
C4 N2 C17 C18 -143.05(19) . . . . ?
C5 N2 C4 C3 51.6(2) . . . . ?
C5 N2 C17 C16 -95.4(2) . . . . ?
C5 N2 C17 C18 83.8(2) . . . . ?
C5 C6 C7 N1 2.6(3) . . . . ?
C5 C6 C7 C8 -179.20(19) . . . . ?
C5 C6 C11 C10 179.80(19) . . . . ?
C6 C7 C8 C9 -0.4(3) . . . . ?
C7 N1 C3 C2 49.0(2) . . . . ?
C7 N1 C3 C4 -82.2(2) . . . . ?
C7 N1 C15 C16 52.9(2) . . . . ?
C7 C6 C11 C10 0.9(3) . . . . ?
C7 C8 C9 C10 0.6(3) . . . . ?
C7 C8 C9 C12 -178.2(2) . . . . ?
C8 C9 C10 C11 0.0(3) . . . . ?
C8 C9 C12 C13 -64.3(3) . . . . ?
C8 C9 C12 C14 59.8(3) . . . . ?
C9 C10 C11 C6 -0.7(3) . . . . ?
C10 C9 C12 C13 116.9(2) . . . . ?
C10 C9 C12 C14 -119.0(2) . . . . ?
C11 C6 C7 N1 -178.58(18) . . . . ?
C11 C6 C7 C8 -0.4(3) . . . . ?
C12 C9 C10 C11 178.8(2) . . . . ?
C15 N1 C3 C2 -175.07(16) . . . . ?
C15 N1 C3 C4 53.8(2) . . . . ?
C15 N1 C7 C6 -94.7(2) . . . . ?
C15 N1 C7 C8 87.1(2) . . . . ?
C15 C16 C17 N2 2.6(3) . . . . ?
C15 C16 C17 C18 -176.66(19) . . . . ?
C15 C16 C21 C20 177.6(2) . . . . ?
C16 C17 C18 C19 -0.8(3) . . . . ?
C17 N2 C4 C3 -81.7(2) . . . . ?
C17 N2 C5 C6 54.2(2) . . . . ?
C17 C16 C21 C20 -0.5(3) . . . . ?
C17 C18 C19 C20 -0.6(3) . . . . ?
C17 C18 C19 C22 -179.19(19) . . . . ?
C18 C19 C20 C21 1.4(3) . . . . ?
C18 C19 C22 C23 -133.9(2) . . . . ?
C18 C19 C22 C24 102.6(2) . . . . ?
C19 C20 C21 C16 -0.8(3) . . . . ?
C20 C19 C22 C23 47.5(3) . . . . ?
C20 C19 C22 C24 -76.0(3) . . . . ?
C21 C16 C17 N2 -179.48(19) . . . . ?
C21 C16 C17 C18 1.3(3) . . . . ?
C22 C19 C20 C21 180.0(2) . . . . ?
O2 C25 C26 C27 166.82(17) . . . . ?
N3 C27 C28 N4 31.5(2) . . . . ?
N3 C31 C32 C33 179.84(19) . . . . ?
N3 C39 C40 C41 26.9(3) . . . . ?
N3 C39 C40 C45 -154.13(19) . . . . ?
N4 C29 C30 C31 25.9(3) . . . . ?
N4 C29 C30 C35 -151.95(19) . . . . ?
N4 C41 C42 C43 176.60(19) . . . . ?
C25 C26 C27 N3 55.6(2) . . . . ?
C25 C26 C27 C28 -174.93(17) . . . . ?
C26 C27 C28 N4 -97.3(2) . . . . ?
C27 N3 C31 C30 39.9(3) . . . . ?
C27 N3 C31 C32 -140.29(19) . . . . ?
C27 N3 C39 C40 -83.4(2) . . . . ?
C28 N4 C29 C30 -80.6(2) . . . . ?
C28 N4 C41 C40 39.0(3) . . . . ?
C28 N4 C41 C42 -139.68(19) . . . . ?
C29 N4 C28 C27 53.1(2) . . . . ?
C29 N4 C41 C40 -95.3(2) . . . . ?
C29 N4 C41 C42 86.0(2) . . . . ?
C29 C30 C31 N3 3.7(3) . . . . ?
C29 C30 C31 C32 -176.06(19) . . . . ?
C29 C30 C35 C34 176.59(19) . . . . ?
C30 C31 C32 C33 -0.4(3) . . . . ?
C31 N3 C27 C26 50.4(2) . . . . ?
C31 N3 C27 C28 -80.8(2) . . . . ?
C31 N3 C39 C40 54.5(2) . . . . ?
C31 C30 C35 C34 -1.4(3) . . . . ?
C31 C32 C33 C34 -1.5(3) . . . . ?
C31 C32 C33 C36 -179.2(2) . . . . ?
C32 C33 C34 C35 1.9(3) . . . . ?
C32 C33 C36 C37 -54.0(3) . . . . ?
C32 C33 C36 C38 69.4(3) . . . . ?
C33 C34 C35 C30 -0.5(3) . . . . ?
C34 C33 C36 C37 128.4(2) . . . . ?
C34 C33 C36 C38 -108.2(2) . . . . ?
C35 C30 C31 N3 -178.43(18) . . . . ?
C35 C30 C31 C32 1.8(3) . . . . ?
C36 C33 C34 C35 179.6(2) . . . . ?
C39 N3 C27 C26 -173.57(16) . . . . ?
C39 N3 C27 C28 55.3(2) . . . . ?
C39 N3 C31 C30 -95.4(2) . . . . ?
C39 N3 C31 C32 84.4(2) . . . . ?
C39 C40 C41 N4 2.9(3) . . . . ?
C39 C40 C41 C42 -178.46(19) . . . . ?
C39 C40 C45 C44 -179.8(2) . . . . ?
C40 C41 C42 C43 -2.1(3) . . . . ?
C41 N4 C28 C27 -81.5(2) . . . . ?
C41 N4 C29 C30 55.2(2) . . . . ?
C41 C40 C45 C44 -0.8(3) . . . . ?
C41 C42 C43 C44 -0.3(3) . . . . ?
C41 C42 C43 C46 -179.2(2) . . . . ?
C42 C43 C44 C45 2.1(3) . . . . ?
C42 C43 C46 C47 9.3(3) . . . . ?
C42 C43 C46 C48 -115.6(2) . . . . ?
C43 C44 C45 C40 -1.6(3) . . . . ?
C44 C43 C46 C47 -169.6(2) . . . . ?
C44 C43 C46 C48 65.5(3) . . . . ?
C45 C40 C41 N4 -176.01(19) . . . . ?
C45 C40 C41 C42 2.6(3) . . . . ?
C46 C43 C44 C45 -178.9(2) . . . . ?
